data_4518414
loop_
_publ_author_name
'Zhu, Bo-Han'
'Zhang, Ying-Qi'
'Xu, Hao-Jin'
'Li, Long'
'Deng, Guo-Cheng'
'Qian, Peng-Cheng'
'Deng, Chao'
'Ye, Long-Wu'

_publ_section_title
;
 Regio- and Stereoselective Synthesis of Diverse 3,4-Dihydro-2-quinolones
 through Catalytic Hydrative Cyclization of Imine- and Carbonyl-Ynamides
 with Water
;
_journal_name_full 'ACS Catalysis'
_journal_page_first 1706
_journal_page_last 1713
_journal_paper_doi 10.1021/acscatal.0c04786
_journal_year 2021
_chemical_formula_moiety 'C22 H18 Br N O4 S, 0.5(C H2 Cl2)'
_chemical_formula_sum 'C22.5 H19 Br Cl N O4 S'
_chemical_formula_weight 514.81
_space_group_crystal_system triclinic
_space_group_IT_number 2
_space_group_name_Hall '-P 1'
_space_group_name_H-M_alt 'P -1'
_atom_sites_solution_hydrogens geom
_atom_sites_solution_primary dual
_audit_creation_date 2016-12-31
_audit_creation_method
;
Olex2 1.2
(compiled 2016.09.09 svn.r3337 for OlexSys, GUI svn.r5227)
;
_cell_angle_alpha 82.566(5)
_cell_angle_beta 83.909(5)
_cell_angle_gamma 87.659(5)
_cell_formula_units_Z 4
_cell_length_a 12.185(3)
_cell_length_b 12.529(4)
_cell_length_c 14.695(4)
_cell_measurement_reflns_used 512
_cell_measurement_temperature 203
_cell_measurement_theta_max 21.945
_cell_measurement_theta_min 2.490
_cell_volume 2211.2(11)
_computing_cell_refinement 'SAINT v6.28A (Bruker, 2002)'
_computing_data_reduction 'SAINT v6.28A (Bruker, 2002)'
_computing_molecular_graphics 'Olex2 (Dolomanov et al., 2009)'
_computing_publication_material 'Olex2 (Dolomanov et al., 2009)'
_computing_structure_refinement 'ShelXL (Sheldrick, 2015)'
_computing_structure_solution 'ShelXT (Sheldrick, 2015)'
_diffrn_ambient_temperature 203
_diffrn_measured_fraction_theta_full 0.971
_diffrn_measured_fraction_theta_max 0.970
_diffrn_measurement_device_type 'CCD area detector'
_diffrn_measurement_method 'phi and omega scans'
_diffrn_radiation_type MoK\a
_diffrn_radiation_wavelength 0.71073
_diffrn_reflns_av_R_equivalents 0.0467
_diffrn_reflns_av_unetI/netI 0.0841
_diffrn_reflns_Laue_measured_fraction_full 0.971
_diffrn_reflns_Laue_measured_fraction_max 0.970
_diffrn_reflns_limit_h_max 14
_diffrn_reflns_limit_h_min -15
_diffrn_reflns_limit_k_max 15
_diffrn_reflns_limit_k_min -15
_diffrn_reflns_limit_l_max 18
_diffrn_reflns_limit_l_min -18
_diffrn_reflns_number 16716
_diffrn_reflns_point_group_measured_fraction_full 0.971
_diffrn_reflns_point_group_measured_fraction_max 0.970
_diffrn_reflns_theta_full 25.242
_diffrn_reflns_theta_max 25.997
_diffrn_reflns_theta_min 1.405
_exptl_absorpt_coefficient_mu 2.104
_exptl_absorpt_correction_T_max 1.000
_exptl_absorpt_correction_T_min 0.740081
_exptl_absorpt_correction_type multi-scan
_exptl_absorpt_process_details
;
SADABS v.2.03 (Bruker,200?) was used for absorption correction.
R(int) was 0.1029 before and 0.0550 after correction.
The Ratio of minimum to maximum transmission is 0.7401.
The \l/2 correction factor is 0.0015.
;
_exptl_crystal_colour colourless
_exptl_crystal_colour_primary colourless
_exptl_crystal_density_diffrn 1.546
_exptl_crystal_description block
_exptl_crystal_F_000 1044
_exptl_crystal_size_max 0.2
_exptl_crystal_size_mid 0.1
_exptl_crystal_size_min 0.1
_refine_diff_density_max 0.864
_refine_diff_density_min -0.557
_refine_diff_density_rms 0.117
_refine_ls_extinction_method none
_refine_ls_goodness_of_fit_ref 1.049
_refine_ls_hydrogen_treatment constr
_refine_ls_matrix_type full
_refine_ls_number_parameters 554
_refine_ls_number_reflns 8422
_refine_ls_number_restraints 0
_refine_ls_restrained_S_all 1.049
_refine_ls_R_factor_all 0.1056
_refine_ls_R_factor_gt 0.0724
_refine_ls_shift/su_max 0.001
_refine_ls_shift/su_mean 0.000
_refine_ls_structure_factor_coef Fsqd
_refine_ls_weighting_details 'w=1/[\s^2^(Fo^2^)+(0.1290P)^2^+1.0190P] where P=(Fo^2^+2Fc^2^)/3'
_refine_ls_weighting_scheme calc
_refine_ls_wR_factor_gt 0.2194
_refine_ls_wR_factor_ref 0.2345
_reflns_Friedel_coverage 0.000
_reflns_number_gt 5417
_reflns_number_total 8422
_reflns_threshold_expression 'I > 2\s(I)'
_cod_data_source_file cs0c04786_si_005.cif
_cod_data_source_block sad
_cod_original_formula_sum 'C22.50 H19 Br Cl N O4 S'
_cod_database_code 4518414
_shelx_space_group_comment
;
The symmetry employed for this shelxl refinement is uniquely defined
by the following loop, which should always be used as a source of
symmetry information in preference to the above space-group names.
They are only intended as comments.
;
_olex2_refinement_description
;
1. Fixed Uiso
 At 1.2 times of:
  All C(H) groups, All C(H,H) groups
 At 1.5 times of:
  All C(H,H,H) groups, All O(H) groups
2.a Ternary CH refined with riding coordinates:
 C9(H9), C9A(H9A), C2(H2A), C2A(H2AB)
2.b Secondary CH2 refined with riding coordinates:
 C1S(H1SA,H1SB)
2.c Aromatic/amide H refined with riding coordinates:
 C11A(H11A), C13(H13), C11(H11), C14(H14), C8(H8), C22(H22), C13A(H13A),
 C17(H17), C5(H5), C21(H21), C6(H6), C7(H7), C14A(H14A), C4(H4), C18(H18),
 C22A(H22A), C21A(H21A), C4A(H4A), C5A(H5A), C6A(H6A), C18A(H18A), C8A(H8A),
 C17A(H17A), C7A(H7A)
2.d Idealised Me refined as rotating group:
 C20(H20A,H20B,H20C), C20A(H20D,H20E,H20F)
2.e Idealised tetrahedral OH refined as rotating group:
 O2A(H2AA), O2(H2)
;
_shelx_shelxl_version_number 2014/7
_olex2_submission_special_instructions 'No special instructions were received'

loop_
_space_group_symop_operation_xyz
'x, y, z'
'-x, -y, -z'

loop_
_atom_site_label
_atom_site_type_symbol
_atom_site_fract_x
_atom_site_fract_y
_atom_site_fract_z
_atom_site_U_iso_or_equiv
_atom_site_adp_type
_atom_site_occupancy
_atom_site_site_symmetry_order
_atom_site_calc_flag
_atom_site_refinement_flags_posn
_atom_site_refinement_flags_adp
_atom_site_refinement_flags_occupancy
_atom_site_disorder_assembly
_atom_site_disorder_group
Br1 Br 0.10029(6) 1.14088(6) 0.33220(6) 0.0564(3) Uani 1 1 d . . . . .
Br1A Br 0.62301(6) 1.15067(6) 0.26237(6) 0.0553(3) Uani 1 1 d . . . . .
S1 S 0.53251(12) 0.75962(13) 0.42395(10) 0.0345(4) Uani 1 1 d . . . . .
S1A S 1.06892(12) 0.80955(14) 0.10693(10) 0.0356(4) Uani 1 1 d . . . . .
Cl2S Cl 0.40958(18) 0.5175(2) 0.10706(16) 0.0721(6) Uani 1 1 d . . . . .
Cl1S Cl 0.62583(17) 0.42900(19) 0.14476(17) 0.0721(6) Uani 1 1 d . . . . .
O2A O 0.8685(3) 0.7153(3) 0.3445(3) 0.0395(10) Uani 1 1 d . . . . .
H2AA H 0.8007 0.7115 0.3399 0.059 Uiso 1 1 calc GR . . . .
O2 O 0.3812(3) 0.7628(3) 0.1894(3) 0.0350(10) Uani 1 1 d . . . . .
H2 H 0.3136 0.7525 0.2038 0.052 Uiso 1 1 calc GR . . . .
O4A O 0.9936(4) 0.8616(4) 0.0456(3) 0.0408(11) Uani 1 1 d . . . . .
O1A O 1.1513(3) 0.7348(4) 0.2799(3) 0.0385(10) Uani 1 1 d . . . . .
O1 O 0.6416(3) 0.7546(4) 0.2425(3) 0.0388(10) Uani 1 1 d . . . . .
O4 O 0.4579(3) 0.7960(4) 0.4957(3) 0.0415(11) Uani 1 1 d . . . . .
O3 O 0.6477(3) 0.7516(4) 0.4350(3) 0.0410(11) Uani 1 1 d . . . . .
O3A O 1.1843(3) 0.8252(4) 0.0856(3) 0.0475(12) Uani 1 1 d . . . . .
N1 N 0.5147(4) 0.8510(4) 0.3283(3) 0.0295(11) Uani 1 1 d . . . . .
N1A N 1.0290(4) 0.8545(4) 0.2109(3) 0.0343(12) Uani 1 1 d . . . . .
C3 C 0.5831(5) 0.8518(5) 0.0686(4) 0.0301(13) Uani 1 1 d . . . . .
C1 C 0.5694(4) 0.8236(5) 0.2438(4) 0.0288(13) Uani 1 1 d . . . . .
C9 C 0.3994(5) 0.8756(5) 0.1711(4) 0.0325(13) Uani 1 1 d . . . . .
H9 H 0.3649 0.9080 0.1148 0.039 Uiso 1 1 calc R . . . .
C15 C 0.4202(5) 0.9233(5) 0.3291(4) 0.0327(13) Uani 1 1 d . . . . .
C9A C 0.8898(5) 0.8167(5) 0.3733(4) 0.0335(14) Uani 1 1 d . . . . .
H9A H 0.8471 0.8248 0.4342 0.040 Uiso 1 1 calc R . . . .
C10A C 0.8620(5) 0.9081(5) 0.3023(4) 0.0330(13) Uani 1 1 d . . . . .
C1A C 1.0742(5) 0.7967(5) 0.2892(4) 0.0335(14) Uani 1 1 d . . . . .
C2 C 0.5263(4) 0.8869(5) 0.1574(4) 0.0286(13) Uani 1 1 d . . . . .
H2A H 0.5423 0.9646 0.1574 0.034 Uiso 1 1 calc R . . . .
C15A C 0.9366(5) 0.9275(5) 0.2212(4) 0.0315(13) Uani 1 1 d . . . . .
C10 C 0.3576(5) 0.9329(5) 0.2539(4) 0.0315(13) Uani 1 1 d . . . . .
C16 C 0.4857(5) 0.6378(5) 0.3970(4) 0.0357(14) Uani 1 1 d . . . . .
C3A C 1.0587(5) 0.7508(5) 0.4635(4) 0.0374(15) Uani 1 1 d . . . . .
C11A C 0.7723(5) 0.9770(5) 0.3142(4) 0.0349(14) Uani 1 1 d . . . . .
H11A H 0.7230 0.9658 0.3689 0.042 Uiso 1 1 calc R . . . .
C13 C 0.3003(5) 1.0537(5) 0.3998(4) 0.0394(15) Uani 1 1 d . . . . .
H13 H 0.2818 1.0967 0.4482 0.047 Uiso 1 1 calc R . . . .
C11 C 0.2627(5) 0.9989(5) 0.2548(4) 0.0346(14) Uani 1 1 d . . . . .
H11 H 0.2181 1.0045 0.2051 0.041 Uiso 1 1 calc R . . . .
C14 C 0.3940(5) 0.9878(5) 0.3991(4) 0.0400(15) Uani 1 1 d . . . . .
H14 H 0.4410 0.9865 0.4468 0.048 Uiso 1 1 calc R . . . .
C16A C 1.0415(5) 0.6727(5) 0.1236(4) 0.0372(15) Uani 1 1 d . . . . .
C8 C 0.5258(5) 0.8079(5) 0.0058(4) 0.0367(14) Uani 1 1 d . . . . .
H8 H 0.4482 0.8001 0.0175 0.044 Uiso 1 1 calc R . . . .
C22 C 0.3741(5) 0.6302(6) 0.3896(5) 0.0428(16) Uani 1 1 d . . . . .
H22 H 0.3248 0.6896 0.3985 0.051 Uiso 1 1 calc R . . . .
C12 C 0.2339(5) 1.0560(5) 0.3285(4) 0.0372(14) Uani 1 1 d . . . . .
C13A C 0.8260(6) 1.0825(5) 0.1688(5) 0.0405(15) Uani 1 1 d . . . . .
H13A H 0.8116 1.1405 0.1229 0.049 Uiso 1 1 calc R . . . .
C2A C 1.0145(5) 0.8190(5) 0.3812(4) 0.0336(14) Uani 1 1 d . . . . .
H2AB H 1.0302 0.8953 0.3875 0.040 Uiso 1 1 calc R . . . .
C17 C 0.5583(6) 0.5505(6) 0.3869(4) 0.0434(16) Uani 1 1 d . . . . .
H17 H 0.6348 0.5566 0.3921 0.052 Uiso 1 1 calc R . . . .
C5 C 0.7502(5) 0.8328(6) -0.0313(4) 0.0446(17) Uani 1 1 d . . . . .
H5 H 0.8276 0.8418 -0.0440 0.054 Uiso 1 1 calc R . . . .
C21 C 0.3356(6) 0.5353(6) 0.3692(5) 0.0466(17) Uani 1 1 d . . . . .
H21 H 0.2594 0.5307 0.3625 0.056 Uiso 1 1 calc R . . . .
C12A C 0.7531(5) 1.0624(5) 0.2475(5) 0.0406(15) Uani 1 1 d . . . . .
C6 C 0.6930(6) 0.7874(5) -0.0930(4) 0.0421(16) Uani 1 1 d . . . . .
H6 H 0.7308 0.7649 -0.1475 0.050 Uiso 1 1 calc R . . . .
C7 C 0.5814(5) 0.7757(5) -0.0739(4) 0.0406(15) Uani 1 1 d . . . . .
H7 H 0.5415 0.7451 -0.1158 0.049 Uiso 1 1 calc R . . . .
C14A C 0.9201(5) 1.0175(5) 0.1572(5) 0.0417(16) Uani 1 1 d . . . . .
H14A H 0.9733 1.0343 0.1057 0.050 Uiso 1 1 calc R . . . .
C4 C 0.6962(5) 0.8648(6) 0.0476(4) 0.0419(16) Uani 1 1 d . . . . .
H4 H 0.7366 0.8963 0.0887 0.050 Uiso 1 1 calc R . . . .
C18 C 0.5182(6) 0.4564(6) 0.3697(5) 0.0479(18) Uani 1 1 d . . . . .
H18 H 0.5678 0.3962 0.3653 0.058 Uiso 1 1 calc R . . . .
C19 C 0.4062(7) 0.4440(6) 0.3580(4) 0.054(2) Uani 1 1 d . . . . .
C22A C 0.9326(6) 0.6410(6) 0.1337(5) 0.0490(17) Uani 1 1 d . . . . .
H22A H 0.8737 0.6928 0.1371 0.059 Uiso 1 1 calc R . . . .
C19A C 0.9950(8) 0.4565(6) 0.1328(5) 0.059(2) Uani 1 1 d . . . . .
C21A C 0.9113(6) 0.5331(6) 0.1386(5) 0.0518(18) Uani 1 1 d . . . . .
H21A H 0.8369 0.5110 0.1463 0.062 Uiso 1 1 calc R . . . .
C4A C 1.1447(6) 0.7867(7) 0.5010(5) 0.055(2) Uani 1 1 d . . . . .
H4A H 1.1768 0.8531 0.4749 0.066 Uiso 1 1 calc R . . . .
C5A C 1.1875(6) 0.7276(8) 0.5779(5) 0.062(2) Uani 1 1 d . . . . .
H5A H 1.2486 0.7533 0.6031 0.075 Uiso 1 1 calc R . . . .
C6A C 1.1411(7) 0.6338(9) 0.6157(6) 0.072(3) Uani 1 1 d . . . . .
H6A H 1.1710 0.5925 0.6666 0.086 Uiso 1 1 calc R . . . .
C20 C 0.3629(8) 0.3416(6) 0.3366(6) 0.069(2) Uani 1 1 d . . . . .
H20A H 0.2820 0.3447 0.3449 0.103 Uiso 1 1 calc GR . . . .
H20B H 0.3902 0.2812 0.3782 0.103 Uiso 1 1 calc GR . . . .
H20C H 0.3879 0.3316 0.2726 0.103 Uiso 1 1 calc GR . . . .
C18A C 1.1026(8) 0.4900(7) 0.1228(6) 0.070(2) Uani 1 1 d . . . . .
H18A H 1.1613 0.4381 0.1181 0.084 Uiso 1 1 calc R . . . .
C1S C 0.5434(7) 0.5473(7) 0.1264(6) 0.070(2) Uani 1 1 d . . . . .
H1SA H 0.5402 0.5864 0.1810 0.083 Uiso 1 1 calc R . . . .
H1SB H 0.5773 0.5947 0.0725 0.083 Uiso 1 1 calc R . . . .
C8A C 1.0103(8) 0.6551(7) 0.5038(6) 0.071(2) Uani 1 1 d . . . . .
H8A H 0.9495 0.6287 0.4788 0.085 Uiso 1 1 calc R . . . .
C17A C 1.1266(7) 0.5958(7) 0.1195(6) 0.064(2) Uani 1 1 d . . . . .
H17A H 1.2012 0.6168 0.1144 0.077 Uiso 1 1 calc R . . . .
C20A C 0.9694(9) 0.3402(6) 0.1351(6) 0.078(3) Uani 1 1 d . . . . .
H20D H 0.9219 0.3167 0.1916 0.116 Uiso 1 1 calc GR . . . .
H20E H 1.0383 0.2970 0.1339 0.116 Uiso 1 1 calc GR . . . .
H20F H 0.9314 0.3309 0.0813 0.116 Uiso 1 1 calc GR . . . .
C7A C 1.0518(9) 0.5984(7) 0.5813(6) 0.079(3) Uani 1 1 d . . . . .
H7A H 1.0174 0.5343 0.6104 0.095 Uiso 1 1 calc R . . . .

loop_
_atom_site_aniso_label
_atom_site_aniso_U_11
_atom_site_aniso_U_22
_atom_site_aniso_U_33
_atom_site_aniso_U_23
_atom_site_aniso_U_13
_atom_site_aniso_U_12
Br1 0.0470(4) 0.0559(5) 0.0672(5) -0.0205(4) -0.0017(4) 0.0179(4)
Br1A 0.0524(5) 0.0436(4) 0.0729(5) -0.0131(4) -0.0199(4) 0.0150(3)
S1 0.0281(8) 0.0476(10) 0.0280(8) -0.0042(7) -0.0043(6) -0.0017(7)
S1A 0.0290(8) 0.0502(10) 0.0276(8) -0.0047(7) -0.0012(6) -0.0059(7)
Cl2S 0.0633(13) 0.0797(15) 0.0775(14) -0.0240(12) -0.0153(11) 0.0133(11)
Cl1S 0.0577(12) 0.0717(14) 0.0857(16) -0.0009(12) -0.0138(11) 0.0007(11)
O2A 0.029(2) 0.037(2) 0.052(3) -0.005(2) -0.001(2) -0.0037(19)
O2 0.027(2) 0.033(2) 0.046(3) -0.0130(19) 0.0010(19) -0.0049(17)
O4A 0.044(3) 0.049(3) 0.029(2) 0.002(2) -0.0062(19) -0.005(2)
O1A 0.026(2) 0.055(3) 0.034(2) -0.006(2) -0.0014(17) 0.005(2)
O1 0.033(2) 0.050(3) 0.033(2) -0.005(2) -0.0037(18) 0.009(2)
O4 0.040(3) 0.055(3) 0.030(2) -0.011(2) -0.0009(19) -0.003(2)
O3 0.032(2) 0.061(3) 0.029(2) 0.000(2) -0.0041(18) -0.008(2)
O3A 0.031(2) 0.074(3) 0.038(3) -0.012(2) 0.0050(19) -0.014(2)
N1 0.025(2) 0.039(3) 0.025(2) -0.006(2) -0.0029(19) 0.000(2)
N1A 0.028(3) 0.045(3) 0.030(3) -0.005(2) -0.004(2) -0.002(2)
C3 0.031(3) 0.033(3) 0.026(3) -0.006(2) 0.001(2) -0.003(2)
C1 0.021(3) 0.040(3) 0.026(3) -0.007(2) -0.001(2) -0.008(3)
C9 0.037(3) 0.034(3) 0.029(3) -0.009(3) -0.007(2) 0.000(3)
C15 0.033(3) 0.036(3) 0.029(3) -0.005(3) -0.003(2) -0.001(3)
C9A 0.027(3) 0.039(3) 0.034(3) -0.007(3) 0.007(2) -0.004(3)
C10A 0.027(3) 0.041(4) 0.032(3) -0.007(3) -0.002(2) -0.004(3)
C1A 0.025(3) 0.048(4) 0.027(3) -0.006(3) -0.001(2) -0.007(3)
C2 0.025(3) 0.038(3) 0.025(3) -0.007(2) -0.006(2) -0.006(2)
C15A 0.029(3) 0.032(3) 0.034(3) 0.000(3) -0.008(2) -0.005(2)
C10 0.027(3) 0.036(3) 0.032(3) -0.006(3) -0.002(2) -0.003(3)
C16 0.033(3) 0.043(4) 0.029(3) 0.001(3) -0.004(2) 0.001(3)
C3A 0.038(3) 0.042(4) 0.032(3) -0.006(3) -0.006(3) 0.009(3)
C11A 0.033(3) 0.037(3) 0.037(3) -0.009(3) -0.005(3) 0.002(3)
C13 0.046(4) 0.037(4) 0.036(3) -0.013(3) 0.002(3) -0.004(3)
C11 0.030(3) 0.032(3) 0.039(3) 0.000(3) 0.001(3) 0.001(3)
C14 0.041(4) 0.050(4) 0.033(3) -0.019(3) -0.006(3) -0.004(3)
C16A 0.029(3) 0.054(4) 0.029(3) -0.006(3) -0.003(2) 0.000(3)
C8 0.026(3) 0.049(4) 0.037(3) -0.011(3) -0.005(3) -0.005(3)
C22 0.032(3) 0.051(4) 0.045(4) -0.003(3) -0.005(3) 0.001(3)
C12 0.038(3) 0.035(3) 0.037(3) -0.002(3) 0.001(3) -0.001(3)
C13A 0.050(4) 0.028(3) 0.044(4) -0.002(3) -0.013(3) -0.007(3)
C2A 0.035(3) 0.035(3) 0.029(3) 0.000(3) -0.002(3) -0.004(3)
C17 0.037(4) 0.049(4) 0.042(4) -0.001(3) -0.004(3) 0.007(3)
C5 0.033(3) 0.070(5) 0.031(3) -0.011(3) 0.000(3) 0.001(3)
C21 0.052(4) 0.046(4) 0.043(4) 0.001(3) -0.013(3) -0.017(3)
C12A 0.045(4) 0.032(3) 0.047(4) -0.008(3) -0.015(3) 0.003(3)
C6 0.050(4) 0.046(4) 0.027(3) -0.004(3) 0.006(3) 0.005(3)
C7 0.048(4) 0.049(4) 0.029(3) -0.015(3) -0.013(3) -0.002(3)
C14A 0.046(4) 0.039(4) 0.040(4) 0.001(3) -0.004(3) -0.012(3)
C4 0.034(4) 0.057(4) 0.037(4) -0.014(3) -0.003(3) -0.009(3)
C18 0.059(5) 0.042(4) 0.040(4) 0.001(3) 0.000(3) 0.007(3)
C19 0.087(6) 0.048(4) 0.026(3) -0.004(3) 0.000(3) 0.001(4)
C22A 0.043(4) 0.048(4) 0.056(4) -0.010(3) -0.002(3) 0.000(3)
C19A 0.093(7) 0.053(5) 0.032(4) -0.010(3) -0.006(4) 0.002(4)
C21A 0.047(4) 0.052(5) 0.056(5) -0.003(4) -0.006(3) -0.014(4)
C4A 0.039(4) 0.083(6) 0.042(4) 0.004(4) -0.008(3) -0.003(4)
C5A 0.045(4) 0.101(7) 0.041(4) -0.009(4) -0.011(3) 0.000(4)
C6A 0.068(6) 0.102(8) 0.043(5) -0.007(5) -0.018(4) 0.031(5)
C20 0.100(7) 0.051(5) 0.057(5) -0.002(4) -0.012(5) -0.019(5)
C18A 0.075(6) 0.062(6) 0.077(6) -0.022(5) -0.021(5) 0.015(5)
C1S 0.078(6) 0.060(5) 0.073(6) -0.001(4) -0.021(5) -0.010(4)
C8A 0.097(7) 0.058(5) 0.063(5) 0.000(4) -0.034(5) -0.012(5)
C17A 0.054(5) 0.066(6) 0.079(6) -0.028(5) -0.016(4) 0.007(4)
C20A 0.123(8) 0.046(5) 0.066(6) -0.014(4) -0.008(5) 0.001(5)
C7A 0.127(9) 0.057(5) 0.056(5) 0.005(4) -0.031(6) -0.008(5)

loop_
_atom_type_symbol
_atom_type_description
_atom_type_scat_dispersion_real
_atom_type_scat_dispersion_imag
_atom_type_scat_source
C C 0.0033 0.0016 'International Tables Vol C Tables 4.2.6.8 and 6.1.1.4'
H H 0.0000 0.0000 'International Tables Vol C Tables 4.2.6.8 and 6.1.1.4'
Br Br -0.2901 2.4595 'International Tables Vol C Tables 4.2.6.8 and 6.1.1.4'
Cl Cl 0.1484 0.1585 'International Tables Vol C Tables 4.2.6.8 and 6.1.1.4'
N N 0.0061 0.0033 'International Tables Vol C Tables 4.2.6.8 and 6.1.1.4'
O O 0.0106 0.0060 'International Tables Vol C Tables 4.2.6.8 and 6.1.1.4'
S S 0.1246 0.1234 'International Tables Vol C Tables 4.2.6.8 and 6.1.1.4'

loop_
_geom_angle_atom_site_label_1
_geom_angle_atom_site_label_2
_geom_angle_atom_site_label_3
_geom_angle
_geom_angle_site_symmetry_1
_geom_angle_site_symmetry_3
_geom_angle_publ_flag
O4 S1 O3 118.8(3) . . ?
O4 S1 N1 104.8(2) . . ?
O4 S1 C16 108.8(3) . . ?
O3 S1 N1 107.8(2) . . ?
O3 S1 C16 110.8(3) . . ?
N1 S1 C16 104.7(3) . . ?
O4A S1A N1A 105.0(3) . . ?
O4A S1A C16A 107.5(3) . . ?
O3A S1A O4A 119.5(3) . . ?
O3A S1A N1A 108.3(3) . . ?
O3A S1A C16A 110.3(3) . . ?
N1A S1A C16A 105.4(3) . . ?
C9A O2A H2AA 109.5 . . ?
C9 O2 H2 109.5 . . ?
C1 N1 S1 115.4(4) . . ?
C1 N1 C15 120.8(5) . . ?
C15 N1 S1 119.5(4) . . ?
C1A N1A S1A 116.2(4) . . ?
C1A N1A C15A 121.3(5) . . ?
C15A N1A S1A 120.8(4) . . ?
C8 C3 C2 122.4(5) . . ?
C4 C3 C2 119.5(5) . . ?
C4 C3 C8 118.0(5) . . ?
O1 C1 N1 121.3(5) . . ?
O1 C1 C2 124.5(5) . . ?
N1 C1 C2 114.1(5) . . ?
O2 C9 H9 111.0 . . ?
O2 C9 C2 105.7(5) . . ?
O2 C9 C10 111.4(5) . . ?
C2 C9 H9 111.0 . . ?
C10 C9 H9 111.0 . . ?
C10 C9 C2 106.7(5) . . ?
C10 C15 N1 118.1(5) . . ?
C14 C15 N1 122.0(5) . . ?
C14 C15 C10 119.8(6) . . ?
O2A C9A H9A 110.4 . . ?
O2A C9A C10A 110.9(5) . . ?
O2A C9A C2A 107.2(5) . . ?
C10A C9A H9A 110.4 . . ?
C10A C9A C2A 107.4(5) . . ?
C2A C9A H9A 110.4 . . ?
C15A C10A C9A 117.6(5) . . ?
C11A C10A C9A 123.4(5) . . ?
C11A C10A C15A 118.9(6) . . ?
O1A C1A N1A 120.9(5) . . ?
O1A C1A C2A 125.0(5) . . ?
N1A C1A C2A 114.1(5) . . ?
C3 C2 C1 112.5(5) . . ?
C3 C2 C9 115.3(5) . . ?
C3 C2 H2A 107.7 . . ?
C1 C2 C9 105.5(4) . . ?
C1 C2 H2A 107.7 . . ?
C9 C2 H2A 107.7 . . ?
C10A C15A N1A 117.5(5) . . ?
C14A C15A N1A 122.6(5) . . ?
C14A C15A C10A 119.8(6) . . ?
C15 C10 C9 118.6(5) . . ?
C11 C10 C9 122.1(5) . . ?
C11 C10 C15 119.3(6) . . ?
C22 C16 S1 118.0(5) . . ?
C22 C16 C17 121.2(7) . . ?
C17 C16 S1 120.8(5) . . ?
C4A C3A C2A 119.0(6) . . ?
C4A C3A C8A 119.0(7) . . ?
C8A C3A C2A 122.0(6) . . ?
C10A C11A H11A 119.6 . . ?
C10A C11A C12A 120.9(6) . . ?
C12A C11A H11A 119.6 . . ?
C14 C13 H13 120.6 . . ?
C14 C13 C12 118.8(6) . . ?
C12 C13 H13 120.6 . . ?
C10 C11 H11 120.2 . . ?
C12 C11 C10 119.5(6) . . ?
C12 C11 H11 120.2 . . ?
C15 C14 H14 119.7 . . ?
C13 C14 C15 120.6(6) . . ?
C13 C14 H14 119.7 . . ?
C22A C16A S1A 119.0(5) . . ?
C17A C16A S1A 121.0(5) . . ?
C17A C16A C22A 119.8(7) . . ?
C3 C8 H8 119.8 . . ?
C7 C8 C3 120.4(6) . . ?
C7 C8 H8 119.8 . . ?
C16 C22 H22 120.6 . . ?
C21 C22 C16 118.9(7) . . ?
C21 C22 H22 120.6 . . ?
C13 C12 Br1 119.1(5) . . ?
C11 C12 Br1 119.4(5) . . ?
C11 C12 C13 121.5(6) . . ?
C12A C13A H13A 120.1 . . ?
C12A C13A C14A 119.8(6) . . ?
C14A C13A H13A 120.1 . . ?
C9A C2A H2AB 105.9 . . ?
C1A C2A C9A 107.7(5) . . ?
C1A C2A C3A 113.3(5) . . ?
C1A C2A H2AB 105.9 . . ?
C3A C2A C9A 117.3(5) . . ?
C3A C2A H2AB 105.9 . . ?
C16 C17 H17 120.5 . . ?
C18 C17 C16 119.0(6) . . ?
C18 C17 H17 120.5 . . ?
C6 C5 H5 119.7 . . ?
C4 C5 H5 119.7 . . ?
C4 C5 C6 120.7(6) . . ?
C22 C21 H21 118.9 . . ?
C22 C21 C19 122.1(7) . . ?
C19 C21 H21 118.9 . . ?
C11A C12A Br1A 119.8(5) . . ?
C13A C12A Br1A 119.6(5) . . ?
C13A C12A C11A 120.5(6) . . ?
C5 C6 H6 120.6 . . ?
C7 C6 C5 118.9(6) . . ?
C7 C6 H6 120.6 . . ?
C8 C7 H7 119.5 . . ?
C6 C7 C8 120.9(6) . . ?
C6 C7 H7 119.5 . . ?
C15A C14A H14A 120.1 . . ?
C13A C14A C15A 119.9(6) . . ?
C13A C14A H14A 120.1 . . ?
C3 C4 H4 119.5 . . ?
C5 C4 C3 121.0(6) . . ?
C5 C4 H4 119.5 . . ?
C17 C18 H18 118.6 . . ?
C17 C18 C19 122.8(7) . . ?
C19 C18 H18 118.6 . . ?
C21 C19 C20 121.3(8) . . ?
C18 C19 C21 115.9(7) . . ?
C18 C19 C20 122.8(7) . . ?
C16A C22A H22A 120.5 . . ?
C21A C22A C16A 118.9(7) . . ?
C21A C22A H22A 120.5 . . ?
C21A C19A C18A 118.2(8) . . ?
C21A C19A C20A 120.6(8) . . ?
C18A C19A C20A 121.1(8) . . ?
C22A C21A H21A 119.1 . . ?
C19A C21A C22A 121.7(7) . . ?
C19A C21A H21A 119.1 . . ?
C3A C4A H4A 119.4 . . ?
C3A C4A C5A 121.2(8) . . ?
C5A C4A H4A 119.4 . . ?
C4A C5A H5A 120.3 . . ?
C6A C5A C4A 119.4(8) . . ?
C6A C5A H5A 120.3 . . ?
C5A C6A H6A 119.8 . . ?
C5A C6A C7A 120.4(8) . . ?
C7A C6A H6A 119.8 . . ?
C19 C20 H20A 109.5 . . ?
C19 C20 H20B 109.5 . . ?
C19 C20 H20C 109.5 . . ?
H20A C20 H20B 109.5 . . ?
H20A C20 H20C 109.5 . . ?
H20B C20 H20C 109.5 . . ?
C19A C18A H18A 119.2 . . ?
C17A C18A C19A 121.6(8) . . ?
C17A C18A H18A 119.2 . . ?
Cl2S C1S Cl1S 111.2(5) . . ?
Cl2S C1S H1SA 109.4 . . ?
Cl2S C1S H1SB 109.4 . . ?
Cl1S C1S H1SA 109.4 . . ?
Cl1S C1S H1SB 109.4 . . ?
H1SA C1S H1SB 108.0 . . ?
C3A C8A H8A 120.3 . . ?
C3A C8A C7A 119.4(8) . . ?
C7A C8A H8A 120.3 . . ?
C16A C17A H17A 120.1 . . ?
C18A C17A C16A 119.7(8) . . ?
C18A C17A H17A 120.1 . . ?
C19A C20A H20D 109.5 . . ?
C19A C20A H20E 109.5 . . ?
C19A C20A H20F 109.5 . . ?
H20D C20A H20E 109.5 . . ?
H20D C20A H20F 109.5 . . ?
H20E C20A H20F 109.5 . . ?
C6A C7A C8A 120.6(9) . . ?
C6A C7A H7A 119.7 . . ?
C8A C7A H7A 119.7 . . ?

loop_
_geom_bond_atom_site_label_1
_geom_bond_atom_site_label_2
_geom_bond_distance
_geom_bond_site_symmetry_2
_geom_bond_publ_flag
Br1 C12 1.908(6) . ?
Br1A C12A 1.904(6) . ?
S1 O4 1.426(4) . ?
S1 O3 1.428(4) . ?
S1 N1 1.721(5) . ?
S1 C16 1.757(7) . ?
S1A O4A 1.433(4) . ?
S1A O3A 1.423(4) . ?
S1A N1A 1.712(5) . ?
S1A C16A 1.741(7) . ?
Cl2S C1S 1.748(9) . ?
Cl1S C1S 1.763(9) . ?
O2A H2AA 0.8400 . ?
O2A C9A 1.431(7) . ?
O2 H2 0.8400 . ?
O2 C9 1.426(7) . ?
O1A C1A 1.201(7) . ?
O1 C1 1.209(7) . ?
N1 C1 1.421(7) . ?
N1 C15 1.437(7) . ?
N1A C1A 1.428(7) . ?
N1A C15A 1.430(7) . ?
C3 C2 1.518(8) . ?
C3 C8 1.394(8) . ?
C3 C4 1.392(8) . ?
C1 C2 1.538(8) . ?
C9 H9 1.0000 . ?
C9 C2 1.549(8) . ?
C9 C10 1.523(8) . ?
C15 C10 1.398(8) . ?
C15 C14 1.391(8) . ?
C9A H9A 1.0000 . ?
C9A C10A 1.500(8) . ?
C9A C2A 1.538(8) . ?
C10A C15A 1.420(8) . ?
C10A C11A 1.375(8) . ?
C1A C2A 1.519(8) . ?
C2 H2A 1.0000 . ?
C15A C14A 1.393(8) . ?
C10 C11 1.393(8) . ?
C16 C22 1.384(9) . ?
C16 C17 1.391(9) . ?
C3A C2A 1.522(8) . ?
C3A C4A 1.353(10) . ?
C3A C8A 1.392(11) . ?
C11A H11A 0.9500 . ?
C11A C12A 1.385(8) . ?
C13 H13 0.9500 . ?
C13 C14 1.381(9) . ?
C13 C12 1.386(9) . ?
C11 H11 0.9500 . ?
C11 C12 1.381(9) . ?
C14 H14 0.9500 . ?
C16A C22A 1.388(9) . ?
C16A C17A 1.388(10) . ?
C8 H8 0.9500 . ?
C8 C7 1.387(9) . ?
C22 H22 0.9500 . ?
C22 C21 1.374(10) . ?
C13A H13A 0.9500 . ?
C13A C12A 1.384(9) . ?
C13A C14A 1.388(9) . ?
C2A H2AB 1.0000 . ?
C17 H17 0.9500 . ?
C17 C18 1.358(10) . ?
C5 H5 0.9500 . ?
C5 C6 1.389(9) . ?
C5 C4 1.369(9) . ?
C21 H21 0.9500 . ?
C21 C19 1.419(10) . ?
C6 H6 0.9500 . ?
C6 C7 1.369(9) . ?
C7 H7 0.9500 . ?
C14A H14A 0.9500 . ?
C4 H4 0.9500 . ?
C18 H18 0.9500 . ?
C18 C19 1.411(11) . ?
C19 C20 1.489(11) . ?
C22A H22A 0.9500 . ?
C22A C21A 1.378(10) . ?
C19A C21A 1.374(11) . ?
C19A C18A 1.380(12) . ?
C19A C20A 1.497(11) . ?
C21A H21A 0.9500 . ?
C4A H4A 0.9500 . ?
C4A C5A 1.405(10) . ?
C5A H5A 0.9500 . ?
C5A C6A 1.352(13) . ?
C6A H6A 0.9500 . ?
C6A C7A 1.361(13) . ?
C20 H20A 0.9800 . ?
C20 H20B 0.9800 . ?
C20 H20C 0.9800 . ?
C18A H18A 0.9500 . ?
C18A C17A 1.362(12) . ?
C1S H1SA 0.9900 . ?
C1S H1SB 0.9900 . ?
C8A H8A 0.9500 . ?
C8A C7A 1.393(11) . ?
C17A H17A 0.9500 . ?
C20A H20D 0.9800 . ?
C20A H20E 0.9800 . ?
C20A H20F 0.9800 . ?
C7A H7A 0.9500 . ?
